data_1513484
loop_
_publ_author_name
'Yeh, Pei-Pei'
'Daniels, David S. B.'
'Cordes, David B.'
'Slawin, Alexandra M. Z.'
'Smith, Andrew D.'

_publ_section_title
;
 Isothiourea-mediated one-pot synthesis of trifluoromethyl substituted
 2-pyrones.
;
_journal_issue 3
_journal_name_full 'Organic letters'
_journal_page_first 964
_journal_page_last 967
_journal_paper_doi 10.1021/ol403697h
_journal_volume 16
_journal_year 2014
_chemical_formula_moiety 'C19 H15 F3 O2 S'
_chemical_formula_sum 'C19 H15 F3 O2 S'
_chemical_formula_weight 364.38
_space_group_IT_number 2
_symmetry_cell_setting triclinic
_symmetry_Int_Tables_number 2
_symmetry_space_group_name_Hall '-P 1'
_symmetry_space_group_name_H-M 'P -1'
_atom_sites_solution_hydrogens geom
_atom_sites_solution_primary direct
_atom_sites_solution_secondary difmap
_cell_angle_alpha 75.82(8)
_cell_angle_beta 82.96(8)
_cell_angle_gamma 69.14(5)
_cell_formula_units_Z 4
_cell_length_a 11.122(12)
_cell_length_b 11.816(9)
_cell_length_c 14.586(14)
_cell_measurement_reflns_used 1065
_cell_measurement_temperature 173
_cell_measurement_theta_max 70.08
_cell_measurement_theta_min 19.83
_cell_volume 1735(3)
_computing_cell_refinement 'CrystalClear-SM Expert 2.1 b6'
_computing_data_collection 'CrystalClear-SM Expert 2.1 b6 (Rigaku, 2011)'
_computing_data_reduction 'CrystalClear-SM Expert 2.1 b6'
_computing_molecular_graphics 'CrystalStructure 4.1'
_computing_publication_material 'CrystalStructure 4.1 (Rigaku, 2013)'
_computing_structure_refinement 'SHELXL-2013 (Sheldrick, 2013)'
_computing_structure_solution 'SHELXS2013 (Sheldrick, 2013)'
_diffrn_ambient_temperature 173
_diffrn_detector_area_resol_mean 5.811
_diffrn_measured_fraction_theta_full 0.975
_diffrn_measured_fraction_theta_max 0.955
_diffrn_measurement_device_type 'Rigaku XtaLAB P200'
_diffrn_measurement_method \w
_diffrn_radiation_type 'Cu K\a'
_diffrn_radiation_wavelength 1.54187
_diffrn_reflns_av_R_equivalents 0.1086
_diffrn_reflns_Laue_measured_fraction_full 0.975
_diffrn_reflns_Laue_measured_fraction_max 0.955
_diffrn_reflns_limit_h_max 13
_diffrn_reflns_limit_h_min -13
_diffrn_reflns_limit_k_max 14
_diffrn_reflns_limit_k_min -14
_diffrn_reflns_limit_l_max 14
_diffrn_reflns_limit_l_min -17
_diffrn_reflns_number 17103
_diffrn_reflns_point_group_measured_fraction_full 0.975
_diffrn_reflns_point_group_measured_fraction_max 0.955
_diffrn_reflns_theta_full 67.687
_diffrn_reflns_theta_max 69.722
_diffrn_reflns_theta_min 3.128
_diffrn_standards_number 0
_exptl_absorpt_coefficient_mu 2.027
_exptl_absorpt_correction_T_max 0.960
_exptl_absorpt_correction_T_min 0.542
_exptl_absorpt_correction_type multi-scan
_exptl_absorpt_process_details 'REQAB (Rigaku, 1998)'
_exptl_crystal_colour colorless
_exptl_crystal_density_diffrn 1.395
_exptl_crystal_density_method 'not measured'
_exptl_crystal_description needle
_exptl_crystal_F_000 752.00
_exptl_crystal_size_max 0.150
_exptl_crystal_size_mid 0.020
_exptl_crystal_size_min 0.020
_refine_diff_density_max 0.62
_refine_diff_density_min -0.45
_refine_ls_extinction_method none
_refine_ls_goodness_of_fit_ref 1.096
_refine_ls_hydrogen_treatment constr
_refine_ls_number_parameters 453
_refine_ls_number_reflns 6250
_refine_ls_number_restraints 0
_refine_ls_R_factor_gt 0.0992
_refine_ls_shift/su_max 0.000
_refine_ls_structure_factor_coef Fsqd
_refine_ls_weighting_details 'w = 1/[\s^2^(Fo^2^)+(0.2000P)^2^+0.0000P] where P=(Fo^2^+2Fc^2^)/3'
_refine_ls_weighting_scheme calc
_refine_ls_wR_factor_ref 0.3529
_reflns_number_gt 3221
_reflns_number_total 6250
_reflns_threshold_expression F^2^>2.0\s(F^2^)
_cod_data_source_file ol403697h_si_001.cif
_cod_data_source_block 25
_cod_database_code 1513484

loop_
_symmetry_equiv_pos_site_id
_symmetry_equiv_pos_as_xyz
1 +X,+Y,+Z
2 -X,-Y,-Z

loop_
_atom_site_label
_atom_site_type_symbol
_atom_site_fract_x
_atom_site_fract_y
_atom_site_fract_z
_atom_site_U_iso_or_equiv
_atom_site_adp_type
_atom_site_occupancy
_atom_site_site_symmetry_multiplicity
_atom_site_site_symmetry_order
_atom_site_calc_flag
_atom_site_refinement_flags
S1 S 0.78327(14) 0.71100(12) 0.12390(10) 0.0694(5) Uani 1 2 0 d .
S21 S 0.57032(18) 0.21732(13) 0.30280(12) 0.0827(5) Uani 1 2 0 d .
F1 F 0.9476(5) 0.7483(5) 0.4144(3) 0.1122(15) Uani 1 2 0 d .
F2 F 1.0027(4) 0.8419(5) 0.2800(3) 0.1141(15) Uani 1 2 0 d .
F3 F 0.8765(5) 0.9457(5) 0.3726(4) 0.1177(16) Uani 1 2 0 d .
F21 F 0.8630(5) 0.3058(6) 0.4271(3) 0.1309(19) Uani 1 2 0 d .
F22 F 1.0180(5) 0.2245(7) 0.3389(4) 0.149(2) Uani 1 2 0 d .
F23 F 0.9351(7) 0.4221(7) 0.3172(5) 0.168(3) Uani 1 2 0 d .
O1 O 0.7535(4) 0.9338(3) 0.2230(3) 0.0661(9) Uani 1 2 0 d .
O2 O 0.6165(4) 1.0301(3) 0.1097(3) 0.0705(10) Uani 1 2 0 d .
O21 O 0.7110(4) 0.4211(4) 0.2693(3) 0.0773(11) Uani 1 2 0 d .
O22 O 0.5219(5) 0.5336(4) 0.2093(3) 0.0869(13) Uani 1 2 0 d .
C1 C 0.6621(5) 0.9360(5) 0.1656(4) 0.0598(12) Uani 1 2 0 d .
C2 C 0.6353(5) 0.8173(4) 0.1747(4) 0.0576(12) Uani 1 2 0 d .
C3 C 0.6279(5) 0.7517(5) 0.2809(4) 0.0617(12) Uani 1 2 0 d .
C4 C 0.7397(6) 0.7477(5) 0.3292(4) 0.0666(13) Uani 1 2 0 d .
C5 C 0.7927(6) 0.8353(5) 0.2996(4) 0.0636(13) Uani 1 2 0 d .
C6 C 0.8014(5) 0.8004(5) 0.0111(4) 0.0619(12) Uani 1 2 0 d .
C7 C 0.7438(6) 0.7974(6) -0.0677(4) 0.0738(15) Uani 1 2 0 d .
C8 C 0.7582(8) 0.8699(7) -0.1548(5) 0.090(2) Uani 1 2 0 d .
C9 C 0.8300(7) 0.9441(7) -0.1680(5) 0.088(2) Uani 1 2 0 d .
C10 C 0.8901(7) 0.9472(6) -0.0923(5) 0.0827(17) Uani 1 2 0 d .
C11 C 0.8769(6) 0.8753(5) -0.0029(4) 0.0676(14) Uani 1 2 0 d .
C12 C 0.5181(5) 0.8402(5) 0.1209(4) 0.0609(12) Uani 1 2 0 d .
C13 C 0.5000(5) 0.8103(5) 0.3319(4) 0.0637(13) Uani 1 2 0 d .
C14 C 0.4034(6) 0.7578(6) 0.3419(4) 0.0706(14) Uani 1 2 0 d .
C15 C 0.2878(6) 0.8095(6) 0.3887(4) 0.0790(17) Uani 1 2 0 d .
C16 C 0.2664(7) 0.9111(6) 0.4272(5) 0.0846(18) Uani 1 2 0 d .
C17 C 0.3614(8) 0.9630(7) 0.4154(5) 0.089(2) Uani 1 2 0 d .
C18 C 0.4771(7) 0.9136(6) 0.3689(4) 0.0742(15) Uani 1 2 0 d .
C19 C 0.9046(7) 0.8420(6) 0.3421(4) 0.0796(17) Uani 1 2 0 d .
C21 C 0.6070(6) 0.4346(5) 0.2211(4) 0.0683(14) Uani 1 2 0 d .
C22 C 0.6028(6) 0.3217(5) 0.1924(4) 0.0657(13) Uani 1 2 0 d .
C23 C 0.7397(6) 0.2454(5) 0.1542(4) 0.0679(14) Uani 1 2 0 d .
C24 C 0.8385(7) 0.2325(6) 0.2208(4) 0.0807(17) Uani 1 2 0 d .
C25 C 0.8173(7) 0.3172(6) 0.2722(4) 0.0781(16) Uani 1 2 0 d .
C26 C 0.4393(6) 0.3187(5) 0.3570(4) 0.0666(13) Uani 1 2 0 d .
C27 C 0.4622(7) 0.3731(6) 0.4244(4) 0.0745(15) Uani 1 2 0 d .
C28 C 0.3590(8) 0.4533(6) 0.4679(5) 0.0846(18) Uani 1 2 0 d .
C29 C 0.2351(7) 0.4772(7) 0.4459(5) 0.090(2) Uani 1 2 0 d .
C30 C 0.2140(8) 0.4199(8) 0.3823(5) 0.097(2) Uani 1 2 0 d .
C31 C 0.3120(7) 0.3396(8) 0.3380(5) 0.090(2) Uani 1 2 0 d .
C32 C 0.5007(7) 0.3554(6) 0.1213(5) 0.0803(17) Uani 1 2 0 d .
C33 C 0.7735(6) 0.3007(5) 0.0532(4) 0.0701(14) Uani 1 2 0 d .
C34 C 0.7564(6) 0.2522(6) -0.0207(4) 0.0781(16) Uani 1 2 0 d .
C35 C 0.7910(7) 0.2970(8) -0.1132(5) 0.0895(19) Uani 1 2 0 d .
C36 C 0.8411(8) 0.3908(8) -0.1330(5) 0.096(2) Uani 1 2 0 d .
C37 C 0.8583(7) 0.4419(7) -0.0613(6) 0.096(2) Uani 1 2 0 d .
C38 C 0.8232(6) 0.3975(5) 0.0324(5) 0.0779(16) Uani 1 2 0 d .
C39 C 0.9078(8) 0.3166(10) 0.3373(6) 0.107(3) Uani 1 2 0 d .
H3 H 0.6361 0.664 0.28298 0.0741 Uiso 1 2 0 calc R
H4 H 0.77349 0.68199 0.38169 0.0799 Uiso 1 2 0 calc R
H7 H 0.69426 0.74473 -0.06104 0.0885 Uiso 1 2 0 calc R
H8 H 0.71647 0.86774 -0.20714 0.1080 Uiso 1 2 0 calc R
H9 H 0.83888 0.99352 -0.22877 0.1061 Uiso 1 2 0 calc R
H10 H 0.9412 0.99882 -0.10093 0.0992 Uiso 1 2 0 calc R
H11 H 0.9197 0.87762 0.04873 0.0811 Uiso 1 2 0 calc R
H12A H 0.52861 0.88273 0.05527 0.0731 Uiso 1 2 0 calc R
H12B H 0.44128 0.89194 0.15073 0.0731 Uiso 1 2 0 calc R
H12C H 0.50832 0.76072 0.12166 0.0731 Uiso 1 2 0 calc R
H14 H 0.41683 0.68711 0.31674 0.0847 Uiso 1 2 0 calc R
H15 H 0.22182 0.77438 0.39437 0.0948 Uiso 1 2 0 calc R
H16 H 0.18803 0.94426 0.46107 0.1015 Uiso 1 2 0 calc R
H17 H 0.34716 1.03446 0.43975 0.1066 Uiso 1 2 0 calc R
H18 H 0.5415 0.95087 0.36211 0.0891 Uiso 1 2 0 calc R
H23 H 0.73948 0.16036 0.15588 0.0814 Uiso 1 2 0 calc R
H24 H 0.91654 0.16376 0.22648 0.0968 Uiso 1 2 0 calc R
H27 H 0.54793 0.35592 0.44088 0.0894 Uiso 1 2 0 calc R
H28 H 0.37514 0.49134 0.5132 0.1015 Uiso 1 2 0 calc R
H29 H 0.165 0.53284 0.47441 0.1079 Uiso 1 2 0 calc R
H30 H 0.12768 0.43593 0.36779 0.1158 Uiso 1 2 0 calc R
H31 H 0.29348 0.29916 0.29545 0.1078 Uiso 1 2 0 calc R
H32A H 0.51566 0.4163 0.06617 0.0964 Uiso 1 2 0 calc R
H32B H 0.41554 0.39105 0.15043 0.0964 Uiso 1 2 0 calc R
H32C H 0.50484 0.28079 0.10122 0.0964 Uiso 1 2 0 calc R
H34 H 0.72053 0.18772 -0.00727 0.0938 Uiso 1 2 0 calc R
H35 H 0.77995 0.26266 -0.16268 0.1075 Uiso 1 2 0 calc R
H36 H 0.86454 0.42154 -0.19657 0.1157 Uiso 1 2 0 calc R
H37 H 0.89378 0.50672 -0.07586 0.1147 Uiso 1 2 0 calc R
H38 H 0.83322 0.433 0.08156 0.0934 Uiso 1 2 0 calc R

loop_
_atom_site_aniso_label
_atom_site_aniso_U_11
_atom_site_aniso_U_22
_atom_site_aniso_U_33
_atom_site_aniso_U_12
_atom_site_aniso_U_13
_atom_site_aniso_U_23
S1 0.0713(9) 0.0500(7) 0.0791(9) -0.0125(6) 0.0010(7) -0.0139(6)
S21 0.0958(12) 0.0511(8) 0.0946(11) -0.0242(7) 0.0146(8) -0.0138(7)
F1 0.110(3) 0.118(3) 0.104(3) -0.048(3) -0.044(2) 0.018(3)
F2 0.083(3) 0.165(5) 0.108(3) -0.061(3) -0.000(2) -0.027(3)
F3 0.121(4) 0.114(3) 0.141(4) -0.037(3) -0.038(3) -0.056(3)
F21 0.120(4) 0.178(5) 0.099(3) -0.036(4) -0.014(3) -0.057(3)
F22 0.089(4) 0.225(7) 0.136(4) -0.017(4) -0.020(3) -0.088(4)
F23 0.163(6) 0.186(6) 0.202(6) -0.110(5) -0.057(5) -0.029(5)
O1 0.081(3) 0.0517(18) 0.069(2) -0.0272(18) -0.0097(18) -0.0092(16)
O2 0.090(3) 0.0497(19) 0.071(2) -0.0241(19) -0.0053(19) -0.0093(17)
O21 0.076(3) 0.062(2) 0.100(3) -0.0224(19) -0.001(2) -0.030(2)
O22 0.094(3) 0.049(2) 0.112(3) -0.022(2) 0.016(2) -0.019(2)
C1 0.066(3) 0.052(3) 0.062(3) -0.020(2) -0.001(2) -0.012(2)
C2 0.066(3) 0.044(2) 0.065(3) -0.021(2) 0.002(2) -0.015(2)
C3 0.064(3) 0.046(2) 0.072(3) -0.015(2) -0.006(2) -0.009(2)
C4 0.067(3) 0.065(3) 0.065(3) -0.022(3) -0.008(2) -0.006(2)
C5 0.070(3) 0.063(3) 0.062(3) -0.028(3) -0.005(2) -0.011(2)
C6 0.059(3) 0.058(3) 0.067(3) -0.013(2) 0.002(2) -0.022(2)
C7 0.065(3) 0.079(4) 0.081(4) -0.015(3) -0.002(3) -0.038(3)
C8 0.087(5) 0.103(5) 0.067(4) -0.005(4) -0.010(3) -0.032(4)
C9 0.071(4) 0.088(4) 0.076(4) 0.005(3) 0.002(3) -0.013(3)
C10 0.081(4) 0.076(4) 0.087(4) -0.025(3) 0.017(3) -0.021(3)
C11 0.075(4) 0.068(3) 0.062(3) -0.026(3) 0.006(2) -0.021(3)
C12 0.055(3) 0.052(3) 0.074(3) -0.013(2) -0.004(2) -0.017(2)
C13 0.064(3) 0.059(3) 0.061(3) -0.020(2) 0.004(2) -0.004(2)
C14 0.068(3) 0.070(3) 0.072(3) -0.024(3) -0.002(3) -0.012(3)
C15 0.068(4) 0.086(4) 0.075(3) -0.026(3) -0.006(3) -0.000(3)
C16 0.082(4) 0.079(4) 0.082(4) -0.014(3) 0.007(3) -0.021(3)
C17 0.107(6) 0.071(4) 0.076(4) -0.020(4) 0.011(4) -0.016(3)
C18 0.082(4) 0.063(3) 0.071(3) -0.022(3) 0.002(3) -0.009(3)
C19 0.087(5) 0.081(4) 0.074(4) -0.028(3) -0.011(3) -0.018(3)
C21 0.076(4) 0.045(3) 0.085(4) -0.023(3) 0.009(3) -0.019(2)
C22 0.060(3) 0.051(3) 0.082(3) -0.015(2) -0.004(3) -0.012(2)
C23 0.074(4) 0.053(3) 0.079(3) -0.022(3) -0.004(3) -0.018(3)
C24 0.079(4) 0.071(4) 0.079(4) -0.005(3) -0.002(3) -0.022(3)
C25 0.075(4) 0.077(4) 0.080(4) -0.023(3) 0.000(3) -0.020(3)
C26 0.073(4) 0.053(3) 0.072(3) -0.025(3) 0.003(3) -0.009(2)
C27 0.077(4) 0.077(4) 0.072(3) -0.032(3) -0.009(3) -0.007(3)
C28 0.101(5) 0.079(4) 0.081(4) -0.039(4) 0.011(3) -0.024(3)
C29 0.084(5) 0.090(5) 0.079(4) -0.021(4) 0.002(3) -0.001(4)
C30 0.081(5) 0.130(7) 0.082(4) -0.041(5) 0.009(3) -0.029(4)
C31 0.082(5) 0.118(6) 0.085(4) -0.047(4) 0.006(3) -0.035(4)
C32 0.075(4) 0.080(4) 0.092(4) -0.034(3) -0.003(3) -0.021(3)
C33 0.067(3) 0.058(3) 0.081(3) -0.013(3) -0.001(3) -0.019(3)
C34 0.074(4) 0.081(4) 0.079(4) -0.020(3) -0.000(3) -0.026(3)
C35 0.075(4) 0.101(5) 0.081(4) -0.013(4) -0.007(3) -0.020(4)
C36 0.089(5) 0.098(5) 0.081(4) -0.012(4) 0.010(4) -0.016(4)
C37 0.075(4) 0.068(4) 0.118(6) -0.010(3) 0.006(4) -0.002(4)
C38 0.082(4) 0.054(3) 0.093(4) -0.017(3) 0.008(3) -0.021(3)
C39 0.078(5) 0.147(8) 0.100(5) -0.035(5) -0.001(4) -0.043(5)

loop_
_atom_type_symbol
_atom_type_description
_atom_type_scat_dispersion_real
_atom_type_scat_dispersion_imag
_atom_type_scat_source
C C 0.0181 0.0091
;
International Tables for Crystallography
(1992, Vol. C, Tables 4.2.6.8 and 6.1.1.4)
;
H H 0.0000 0.0000
;
International Tables for Crystallography
(1992, Vol. C, Table 6.1.1.4)
;
F F 0.0727 0.0534
;
International Tables for Crystallography
(1992, Vol. C, Tables 4.2.6.8 and 6.1.1.4)
;
O O 0.0492 0.0322
;
International Tables for Crystallography
(1992, Vol. C, Tables 4.2.6.8 and 6.1.1.4)
;
S S 0.3331 0.5567
;
International Tables for Crystallography
(1992, Vol. C, Tables 4.2.6.8 and 6.1.1.4)
;

loop_
_geom_angle_atom_site_label_1
_geom_angle_atom_site_label_2
_geom_angle_atom_site_label_3
_geom_angle
_geom_angle_publ_flag
C2 S1 C6 102.6(2) yes
C22 S21 C26 102.6(3) yes
C1 O1 C5 118.8(5) yes
C21 O21 C25 119.5(6) yes
O1 C1 O2 116.8(6) yes
O1 C1 C2 117.5(4) yes
O2 C1 C2 125.6(6) yes
S1 C2 C1 105.4(4) yes
S1 C2 C3 104.7(3) yes
S1 C2 C12 110.8(4) yes
C1 C2 C3 110.6(5) yes
C1 C2 C12 110.9(4) yes
C3 C2 C12 113.9(5) yes
C2 C3 C4 109.2(5) yes
C2 C3 C13 113.4(4) yes
C4 C3 C13 111.8(5) yes
C3 C4 C5 120.5(5) yes
O1 C5 C4 124.9(6) yes
O1 C5 C19 109.5(6) yes
C4 C5 C19 125.6(5) yes
S1 C6 C7 122.0(5) yes
S1 C6 C11 120.5(5) yes
C7 C6 C11 117.5(5) yes
C6 C7 C8 120.6(8) yes
C7 C8 C9 121.7(8) yes
C8 C9 C10 119.1(6) yes
C9 C10 C11 120.6(8) yes
C6 C11 C10 120.4(7) yes
C3 C13 C14 119.2(6) yes
C3 C13 C18 122.0(6) yes
C14 C13 C18 118.8(5) yes
C13 C14 C15 119.6(7) yes
C14 C15 C16 121.4(8) yes
C15 C16 C17 118.3(6) yes
C16 C17 C18 121.5(7) yes
C13 C18 C17 120.5(7) yes
F1 C19 F2 107.6(5) yes
F1 C19 F3 107.4(6) yes
F1 C19 C5 111.9(7) yes
F2 C19 F3 104.7(7) yes
F2 C19 C5 112.3(6) yes
F3 C19 C5 112.5(5) yes
O21 C21 O22 117.7(6) yes
O21 C21 C22 117.6(4) yes
O22 C21 C22 124.5(6) yes
S21 C22 C21 106.4(4) yes
S21 C22 C23 104.8(3) yes
S21 C22 C32 111.1(5) yes
C21 C22 C23 111.0(5) yes
C21 C22 C32 111.9(5) yes
C23 C22 C32 111.3(5) yes
C22 C23 C24 108.3(5) yes
C22 C23 C33 113.9(4) yes
C24 C23 C33 111.3(6) yes
C23 C24 C25 120.2(5) yes
O21 C25 C24 125.6(7) yes
O21 C25 C39 109.2(7) yes
C24 C25 C39 125.1(6) yes
S21 C26 C27 119.6(5) yes
S21 C26 C31 121.4(6) yes
C27 C26 C31 118.9(6) yes
C26 C27 C28 120.0(7) yes
C27 C28 C29 120.5(8) yes
C28 C29 C30 118.8(7) yes
C29 C30 C31 123.0(8) yes
C26 C31 C30 118.7(8) yes
C23 C33 C34 119.3(6) yes
C23 C33 C38 121.5(6) yes
C34 C33 C38 119.1(6) yes
C33 C34 C35 120.8(8) yes
C34 C35 C36 119.8(8) yes
C35 C36 C37 120.8(7) yes
C36 C37 C38 119.8(8) yes
C33 C38 C37 119.6(7) yes
F21 C39 F22 105.2(7) yes
F21 C39 F23 104.6(9) yes
F21 C39 C25 113.2(8) yes
F22 C39 F23 107.2(8) yes
F22 C39 C25 113.4(9) yes
F23 C39 C25 112.6(7) yes
C2 C3 H3 107.394 no
C4 C3 H3 107.405 no
C13 C3 H3 107.400 no
C3 C4 H4 119.756 no
C5 C4 H4 119.758 no
C6 C7 H7 119.676 no
C8 C7 H7 119.681 no
C7 C8 H8 119.155 no
C9 C8 H8 119.159 no
C8 C9 H9 120.462 no
C10 C9 H9 120.463 no
C9 C10 H10 119.685 no
C11 C10 H10 119.679 no
C6 C11 H11 119.803 no
C10 C11 H11 119.800 no
C2 C12 H12A 109.466 no
C2 C12 H12B 109.472 no
C2 C12 H12C 109.475 no
H12A C12 H12B 109.470 no
H12A C12 H12C 109.471 no
H12B C12 H12C 109.474 no
C13 C14 H14 120.189 no
C15 C14 H14 120.205 no
C14 C15 H15 119.291 no
C16 C15 H15 119.299 no
C15 C16 H16 120.871 no
C17 C16 H16 120.875 no
C16 C17 H17 119.269 no
C18 C17 H17 119.274 no
C13 C18 H18 119.768 no
C17 C18 H18 119.755 no
C22 C23 H23 107.709 no
C24 C23 H23 107.700 no
C33 C23 H23 107.708 no
C23 C24 H24 119.886 no
C25 C24 H24 119.890 no
C26 C27 H27 119.992 no
C28 C27 H27 119.993 no
C27 C28 H28 119.736 no
C29 C28 H28 119.743 no
C28 C29 H29 120.622 no
C30 C29 H29 120.615 no
C29 C30 H30 118.498 no
C31 C30 H30 118.493 no
C26 C31 H31 120.665 no
C30 C31 H31 120.664 no
C22 C32 H32A 109.472 no
C22 C32 H32B 109.468 no
C22 C32 H32C 109.469 no
H32A C32 H32B 109.472 no
H32A C32 H32C 109.476 no
H32B C32 H32C 109.471 no
C33 C34 H34 119.580 no
C35 C34 H34 119.572 no
C34 C35 H35 120.109 no
C36 C35 H35 120.101 no
C35 C36 H36 119.587 no
C37 C36 H36 119.592 no
C36 C37 H37 120.090 no
C38 C37 H37 120.093 no
C33 C38 H38 120.226 no
C37 C38 H38 120.213 no

loop_
_geom_bond_atom_site_label_1
_geom_bond_atom_site_label_2
_geom_bond_distance
_geom_bond_publ_flag
S1 C2 1.877(5) yes
S1 C6 1.756(6) yes
S21 C22 1.857(6) yes
S21 C26 1.767(6) yes
F1 C19 1.319(7) yes
F2 C19 1.329(8) yes
F3 C19 1.326(10) yes
F21 C39 1.335(10) yes
F22 C39 1.316(10) yes
F23 C39 1.342(16) yes
O1 C1 1.383(8) yes
O1 C5 1.383(6) yes
O2 C1 1.189(6) yes
O21 C21 1.367(9) yes
O21 C25 1.364(7) yes
O22 C21 1.203(6) yes
C1 C2 1.507(9) yes
C2 C3 1.560(7) yes
C2 C12 1.512(9) yes
C3 C4 1.483(9) yes
C3 C13 1.532(7) yes
C4 C5 1.327(10) yes
C5 C19 1.491(11) yes
C6 C7 1.396(10) yes
C6 C11 1.388(10) yes
C7 C8 1.374(9) yes
C8 C9 1.351(14) yes
C9 C10 1.373(12) yes
C10 C11 1.394(8) yes
C13 C14 1.397(10) yes
C13 C18 1.383(9) yes
C14 C15 1.387(8) yes
C15 C16 1.381(11) yes
C16 C17 1.374(13) yes
C17 C18 1.379(9) yes
C21 C22 1.510(10) yes
C22 C23 1.582(8) yes
C22 C32 1.513(10) yes
C23 C24 1.499(10) yes
C23 C33 1.518(8) yes
C24 C25 1.332(11) yes
C25 C39 1.463(13) yes
C26 C27 1.390(11) yes
C26 C31 1.399(11) yes
C27 C28 1.400(9) yes
C28 C29 1.367(12) yes
C29 C30 1.359(14) yes
C30 C31 1.378(11) yes
C33 C34 1.399(11) yes
C33 C38 1.394(10) yes
C34 C35 1.384(9) yes
C35 C36 1.366(14) yes
C36 C37 1.391(14) yes
C37 C38 1.400(10) yes
C3 H3 1.000 no
C4 H4 0.950 no
C7 H7 0.950 no
C8 H8 0.950 no
C9 H9 0.950 no
C10 H10 0.950 no
C11 H11 0.950 no
C12 H12A 0.980 no
C12 H12B 0.980 no
C12 H12C 0.980 no
C14 H14 0.950 no
C15 H15 0.950 no
C16 H16 0.950 no
C17 H17 0.950 no
C18 H18 0.950 no
C23 H23 1.000 no
C24 H24 0.950 no
C27 H27 0.950 no
C28 H28 0.950 no
C29 H29 0.950 no
C30 H30 0.950 no
C31 H31 0.950 no
C32 H32A 0.980 no
C32 H32B 0.980 no
C32 H32C 0.980 no
C34 H34 0.950 no
C35 H35 0.950 no
C36 H36 0.950 no
C37 H37 0.950 no
C38 H38 0.950 no

loop_
_geom_contact_atom_site_label_1
_geom_contact_atom_site_label_2
_geom_contact_distance
_geom_contact_publ_flag
_geom_contact_site_symmetry_2
S1 O1 3.202(5) no .
S1 O2 3.526(5) no .
S1 C4 3.085(7) no .
S1 C5 3.280(7) no .
S21 O21 3.225(6) no .
S21 O22 3.517(5) no .
S21 C24 3.124(8) no .
S21 C25 3.300(9) no .
F1 O1 3.517(7) no .
F1 C4 2.760(9) no .
F2 O1 2.744(7) no .
F2 C4 3.423(10) no .
F3 O1 2.771(8) no .
F3 C4 3.419(10) no .
F21 O21 2.791(7) no .
F21 C24 3.393(10) no .
F22 O21 3.483(8) no .
F22 C24 2.754(11) no .
F23 O21 2.675(10) no .
F23 C24 3.431(13) no .
O1 C3 2.873(8) no .
O1 C11 3.542(8) no .
O1 C18 3.564(9) no .
O2 C3 3.582(7) no .
O2 C5 3.436(7) no .
O2 C6 3.298(7) no .
O2 C11 3.311(8) no .
O2 C12 2.790(8) no .
O21 C23 2.887(9) no .
O21 C27 3.471(9) no .
O21 C38 3.569(9) no .
O22 C25 3.433(8) no .
O22 C26 3.229(8) no .
O22 C27 3.368(8) no .
O22 C32 2.808(10) no .
C1 C4 2.815(8) no .
C1 C6 3.031(8) no .
C1 C11 3.235(8) no .
C1 C13 3.227(8) no .
C1 C18 3.406(9) no .
C2 C5 2.768(10) no .
C2 C14 3.464(9) no .
C2 C18 3.367(9) no .
C4 C18 2.962(8) no .
C5 C13 3.339(10) no .
C5 C18 3.388(10) no .
C6 C9 2.796(9) no .
C6 C12 3.285(8) no .
C7 C10 2.739(12) no .
C7 C12 3.494(9) no .
C8 C11 2.739(11) no .
C12 C13 3.001(8) no .
C12 C14 3.362(8) no .
C13 C16 2.797(9) no .
C14 C17 2.755(11) no .
C15 C18 2.748(12) no .
C21 C24 2.821(8) no .
C21 C26 2.977(9) no .
C21 C27 3.243(9) no .
C21 C33 3.261(9) no .
C21 C38 3.430(9) no .
C21 C39 3.595(12) no .
C22 C25 2.759(11) no .
C22 C34 3.493(9) no .
C22 C38 3.375(10) no .
C24 C38 2.938(9) no .
C25 C33 3.353(10) no .
C25 C38 3.391(10) no .
C26 C29 2.790(9) no .
C26 C32 3.373(9) no .
C27 C30 2.733(12) no .
C28 C31 2.767(13) no .
C31 C32 3.577(10) no .
C32 C33 2.964(10) no .
C32 C34 3.345(10) no .
C33 C36 2.780(10) no .
C34 C37 2.766(12) no .
C35 C38 2.787(12) no .
F1 F21 3.114(8) no 2_766
F2 C15 3.576(10) no 1_655
F2 C35 3.433(9) no 2_765
F3 C24 3.478(9) no 1_565
F21 F1 3.114(8) no 2_766
F21 C15 3.259(9) no 2_666
F21 C16 3.517(11) no 2_666
F21 C28 3.571(10) no 2_666
F21 C29 3.323(11) no 2_666
F22 C8 3.535(10) no 2_765
F22 C9 3.470(11) no 2_765
F23 C30 3.343(13) no 1_655
O1 C23 3.524(8) no 1_565
O2 C23 3.504(9) no 1_565
O2 C34 3.559(9) no 1_565
O22 C3 3.592(9) no .
O22 C12 3.522(8) no .
O22 C14 3.448(9) no .
O22 C35 3.598(9) no 2_665
C3 O22 3.592(9) no .
C8 F22 3.535(10) no 2_765
C9 F22 3.470(11) no 2_765
C12 O22 3.522(8) no .
C14 O22 3.448(9) no .
C15 F2 3.576(10) no 1_455
C15 F21 3.259(9) no 2_666
C16 F21 3.517(11) no 2_666
C23 O1 3.524(8) no 1_545
C23 O2 3.504(9) no 1_545
C24 F3 3.478(9) no 1_545
C28 F21 3.571(10) no 2_666
C29 F21 3.323(11) no 2_666
C30 F23 3.343(13) no 1_455
C34 O2 3.559(9) no 1_545
C35 F2 3.433(9) no 2_765
C35 O22 3.598(9) no 2_665
S1 H3 2.7306 no .
S1 H7 2.8744 no .
S1 H11 2.8359 no .
S1 H12A 2.9579 no .
S1 H12C 2.9040 no .
S21 H23 2.7205 no .
S21 H27 2.8289 no .
S21 H31 2.8873 no .
S21 H32B 2.8815 no .
S21 H32C 2.9653 no .
F1 H4 2.4666 no .
F2 H11 3.4924 no .
F21 H27 3.3288 no .
F22 H24 2.4665 no .
O1 H4 3.2464 no .
O1 H11 3.0199 no .
O1 H18 2.8992 no .
O2 H11 3.3368 no .
O2 H12A 2.5879 no .
O2 H12B 2.8844 no .
O21 H24 3.2391 no .
O21 H27 3.0142 no .
O21 H38 2.8979 no .
O22 H27 3.4973 no .
O22 H32A 2.7941 no .
O22 H32B 2.7110 no .
C1 H3 3.3454 no .
C1 H11 3.0918 no .
C1 H12A 2.6341 no .
C1 H12B 2.7291 no .
C1 H12C 3.3270 no .
C1 H18 3.0303 no .
C2 H4 3.3248 no .
C2 H14 3.5255 no .
C2 H18 3.3599 no .
C3 H12A 3.4097 no .
C3 H12B 2.7633 no .
C3 H12C 2.7767 no .
C3 H14 2.6729 no .
C3 H18 2.7097 no .
C4 H18 2.7180 no .
C5 H3 3.1695 no .
C5 H18 2.7876 no .
C6 H8 3.2588 no .
C6 H10 3.2678 no .
C6 H12A 2.8795 no .
C6 H12C 3.5881 no .
C7 H9 3.2364 no .
C7 H11 3.2452 no .
C7 H12A 2.8422 no .
C8 H10 3.2045 no .
C9 H7 3.2280 no .
C9 H11 3.2559 no .
C10 H8 3.2048 no .
C11 H7 3.2433 no .
C11 H9 3.2632 no .
C12 H3 2.8377 no .
C12 H7 3.2816 no .
C12 H14 3.2912 no .
C13 H4 2.9659 no .
C13 H12B 2.6585 no .
C13 H12C 3.2448 no .
C13 H15 3.2612 no .
C13 H17 3.2494 no .
C14 H3 2.5583 no .
C14 H12B 2.9131 no .
C14 H12C 3.2767 no .
C14 H16 3.2726 no .
C14 H18 3.2537 no .
C15 H17 3.2239 no .
C16 H14 3.2679 no .
C16 H18 3.2522 no .
C17 H15 3.2229 no .
C18 H3 3.3090 no .
C18 H4 3.4453 no .
C18 H12B 3.3359 no .
C18 H14 3.2541 no .
C18 H16 3.2596 no .
C19 H4 2.6943 no .
C21 H23 3.3684 no .
C21 H27 3.1670 no .
C21 H32A 2.6731 no .
C21 H32B 2.7279 no .
C21 H32C 3.3419 no .
C21 H38 3.0336 no .
C22 H24 3.3525 no .
C22 H34 3.5427 no .
C22 H38 3.3540 no .
C23 H32A 2.8045 no .
C23 H32B 3.3982 no .
C23 H32C 2.6745 no .
C23 H34 2.6582 no .
C23 H38 2.7088 no .
C24 H38 2.7044 no .
C25 H23 3.1796 no .
C25 H38 2.7975 no .
C26 H28 3.2718 no .
C26 H30 3.2419 no .
C26 H32B 2.9408 no .
C27 H29 3.2653 no .
C27 H31 3.2648 no .
C28 H30 3.1993 no .
C29 H27 3.2567 no .
C29 H31 3.2555 no .
C30 H28 3.2055 no .
C31 H27 3.2622 no .
C31 H29 3.2581 no .
C31 H32B 2.8449 no .
C32 H23 2.8318 no .
C32 H31 3.3221 no .
C32 H34 3.2660 no .
C33 H24 2.9477 no .
C33 H32A 2.7071 no .
C33 H32C 3.0627 no .
C33 H35 3.2763 no .
C33 H37 3.2732 no .
C34 H23 2.5506 no .
C34 H32A 3.0345 no .
C34 H32C 3.0831 no .
C34 H36 3.2359 no .
C34 H38 3.2697 no .
C35 H37 3.2513 no .
C36 H34 3.2331 no .
C36 H38 3.2734 no .
C37 H35 3.2551 no .
C38 H23 3.3066 no .
C38 H24 3.4006 no .
C38 H32A 3.3302 no .
C38 H34 3.2652 no .
C38 H36 3.2710 no .
C39 H24 2.6739 no .
H3 H4 2.3181 no .
H3 H12B 3.1613 no .
H3 H12C 2.6848 no .
H3 H14 2.3583 no .
H4 H18 3.2760 no .
H7 H8 2.3074 no .
H7 H12A 2.7168 no .
H7 H12C 3.1671 no .
H8 H9 2.2951 no .
H9 H10 2.3246 no .
H10 H11 2.3361 no .
H12B H14 3.0382 no .
H12C H14 2.9319 no .
H14 H15 2.3296 no .
H15 H16 2.3338 no .
H16 H17 2.3261 no .
H17 H18 2.3146 no .
H23 H24 2.3481 no .
H23 H32A 3.2487 no .
H23 H32C 2.6040 no .
H23 H34 2.3472 no .
H24 H38 3.2457 no .
H27 H28 2.3466 no .
H28 H29 2.3227 no .
H29 H30 2.2958 no .
H30 H31 2.3155 no .
H31 H32B 2.5916 no .
H31 H32C 3.4502 no .
H32A H34 3.1735 no .
H32C H34 2.7407 no .
H34 H35 2.3292 no .
H35 H36 2.3114 no .
H36 H37 2.3367 no .
H37 H38 2.3544 no .
S1 H38 3.3302 no .
S21 H18 3.1749 no 1_545
F1 H15 3.1442 no 1_655
F1 H29 2.8528 no 1_655
F1 H30 3.5762 no 2_666
F2 H9 2.9754 no 2_775
F2 H10 2.9638 no 2_775
F2 H15 2.8844 no 1_655
F2 H24 3.4825 no 1_565
F2 H35 2.8626 no 2_765
F2 H36 3.3899 no 2_765
F3 H16 2.9224 no 2_676
F3 H17 3.4586 no 2_676
F3 H24 3.0451 no 1_565
F21 H15 2.7196 no 2_666
F21 H16 3.2125 no 2_666
F21 H28 3.0754 no 2_666
F21 H29 2.5704 no 2_666
F22 H8 3.3080 no 2_765
F22 H9 3.1984 no 2_765
F22 H16 3.3459 no 1_645
F22 H30 3.2737 no 1_655
F22 H31 3.4263 no 1_655
F23 H3 3.5240 no .
F23 H4 3.2581 no .
F23 H29 3.2095 no 2_666
F23 H30 2.4192 no 1_655
F23 H36 3.4427 no 2_765
O1 H23 2.5705 no 1_565
O2 H7 3.5574 no 2_675
O2 H12A 2.8303 no 2_675
O2 H23 2.6318 no 1_565
O2 H32C 2.7514 no 1_565
O2 H34 2.6859 no 1_565
O21 H3 2.7404 no .
O21 H28 3.4947 no 2_666
O22 H3 2.7716 no .
O22 H12C 2.6340 no .
O22 H14 2.5580 no .
O22 H35 3.3954 no 2_665
C1 H23 3.0326 no 1_565
C1 H34 3.5951 no 1_565
C7 H12B 3.4972 no 2_675
C7 H32C 3.3337 no 2_665
C7 H37 3.2660 no .
C8 H12B 2.9066 no 2_675
C8 H24 3.5484 no 2_765
C8 H31 3.4119 no 2_665
C9 H12B 2.9684 no 2_675
C9 H24 2.7717 no 2_765
C10 H12B 3.5932 no 2_675
C10 H24 2.8969 no 2_765
C10 H34 3.2416 no 1_565
C10 H35 3.4103 no 1_565
C11 H10 3.5492 no 2_775
C11 H34 3.4632 no 1_565
C12 H12A 3.5475 no 2_675
C12 H34 3.4443 no 2_665
C13 H27 3.4994 no 2_666
C14 H9 3.4195 no 2_675
C14 H27 3.1551 no 2_666
C14 H28 3.5935 no .
C14 H28 3.5024 no 2_666
C15 H9 2.9415 no 2_675
C15 H27 3.0870 no 2_666
C15 H28 3.5868 no .
C16 H9 3.0519 no 2_675
C16 H27 3.3589 no 2_666
C17 H8 3.2264 no 2_675
C17 H9 3.5526 no 2_675
C18 H8 3.3423 no 2_675
C19 H15 3.4664 no 1_655
C21 H3 3.1872 no .
C21 H12C 3.5771 no .
C21 H14 3.4844 no .
C27 H14 3.5344 no .
C27 H28 3.1381 no 2_666
C28 H3 3.5567 no 2_666
C28 H4 2.9499 no 2_666
C28 H14 3.2932 no .
C28 H15 3.4870 no .
C28 H27 3.3753 no 2_666
C28 H28 3.3038 no 2_666
C29 H4 2.7612 no 2_666
C29 H15 3.3592 no .
C30 H4 3.3591 no 2_666
C30 H36 2.9227 no 2_665
C31 H8 3.5687 no 2_665
C31 H17 3.4452 no 1_545
C31 H36 3.2052 no 2_665
C32 H7 3.1114 no 2_665
C32 H32A 3.3080 no 2_665
C34 H10 3.3622 no 1_545
C34 H11 3.3927 no 2_765
C34 H12C 3.5145 no 2_665
C35 H10 3.2882 no 1_545
C35 H11 3.2493 no 2_765
C35 H32B 3.5288 no 2_665
C36 H11 3.3958 no 2_765
C36 H30 3.5804 no 2_665
C36 H32B 3.0781 no 2_665
C37 H7 3.3897 no .
C37 H32B 3.2088 no 2_665
C39 H29 3.4908 no 2_666
C39 H30 3.3457 no 1_655
H3 F23 3.5240 no .
H3 O21 2.7404 no .
H3 O22 2.7716 no .
H3 C21 3.1872 no .
H3 C28 3.5567 no 2_666
H3 H28 3.1019 no 2_666
H4 F23 3.2581 no .
H4 C28 2.9499 no 2_666
H4 C29 2.7612 no 2_666
H4 C30 3.3591 no 2_666
H4 H28 3.0868 no 2_666
H4 H29 2.7969 no 2_666
H7 O2 3.5574 no 2_675
H7 C32 3.1114 no 2_665
H7 C37 3.3897 no .
H7 H31 3.5610 no 2_665
H7 H32A 3.5146 no 2_665
H7 H32B 2.9283 no 2_665
H7 H32C 2.4936 no 2_665
H7 H37 2.9354 no .
H8 F22 3.3080 no 2_765
H8 C17 3.2264 no 2_675
H8 C18 3.3423 no 2_675
H8 C31 3.5687 no 2_665
H8 H12B 3.0103 no 2_675
H8 H17 3.3812 no 2_675
H8 H18 3.5739 no 2_675
H8 H31 2.6448 no 2_665
H8 H32C 3.5129 no 2_665
H9 F2 2.9754 no 2_775
H9 F22 3.1984 no 2_765
H9 C14 3.4195 no 2_675
H9 C15 2.9415 no 2_675
H9 C16 3.0519 no 2_675
H9 C17 3.5526 no 2_675
H9 H12B 3.1175 no 2_675
H9 H15 3.1060 no 2_675
H9 H16 3.3139 no 2_675
H9 H24 2.6919 no 2_765
H9 H35 3.3667 no 1_565
H10 F2 2.9638 no 2_775
H10 C11 3.5492 no 2_775
H10 C34 3.3622 no 1_565
H10 C35 3.2882 no 1_565
H10 H10 3.3749 no 2_775
H10 H11 2.7470 no 2_775
H10 H23 3.4752 no 2_765
H10 H24 2.8976 no 2_765
H10 H34 3.1053 no 1_565
H10 H35 2.9641 no 1_565
H11 C34 3.3927 no 2_765
H11 C35 3.2493 no 2_765
H11 C36 3.3958 no 2_765
H11 H10 2.7470 no 2_775
H11 H34 3.4926 no 1_565
H11 H35 3.5689 no 2_765
H12A O2 2.8303 no 2_675
H12A C12 3.5475 no 2_675
H12A H12A 2.7371 no 2_675
H12A H12B 3.5634 no 2_675
H12A H32C 3.4586 no 2_665
H12A H34 3.3562 no 2_665
H12B C7 3.4972 no 2_675
H12B C8 2.9066 no 2_675
H12B C9 2.9684 no 2_675
H12B C10 3.5932 no 2_675
H12B H8 3.0103 no 2_675
H12B H9 3.1175 no 2_675
H12B H12A 3.5634 no 2_675
H12B H34 3.4054 no 2_665
H12B H35 3.5158 no 2_665
H12C O22 2.6340 no .
H12C C21 3.5771 no .
H12C C34 3.5145 no 2_665
H12C H32C 3.4320 no 2_665
H12C H34 3.0120 no 2_665
H12C H35 3.2852 no 2_665
H14 O22 2.5580 no .
H14 C21 3.4844 no .
H14 C27 3.5344 no .
H14 C28 3.2932 no .
H14 H27 3.4967 no 2_666
H14 H28 3.3118 no .
H14 H28 3.3649 no 2_666
H14 H35 3.1335 no 2_665
H15 F1 3.1442 no 1_455
H15 F2 2.8844 no 1_455
H15 F21 2.7196 no 2_666
H15 C19 3.4664 no 1_455
H15 C28 3.4870 no .
H15 C29 3.3592 no .
H15 H9 3.1060 no 2_675
H15 H27 3.4046 no 2_666
H15 H28 3.3047 no .
H15 H29 3.0625 no .
H15 H35 3.5155 no 2_665
H16 F3 2.9224 no 2_676
H16 F21 3.2125 no 2_666
H16 F22 3.3459 no 1_465
H16 H9 3.3139 no 2_675
H17 F3 3.4586 no 2_676
H17 C31 3.4452 no 1_565
H17 H8 3.3812 no 2_675
H17 H18 3.3453 no 2_676
H17 H31 3.2128 no 1_565
H18 S21 3.1749 no 1_565
H18 H8 3.5739 no 2_675
H18 H17 3.3453 no 2_676
H23 O1 2.5705 no 1_545
H23 O2 2.6318 no 1_545
H23 C1 3.0326 no 1_545
H23 H10 3.4752 no 2_765
H24 F2 3.4825 no 1_545
H24 F3 3.0451 no 1_545
H24 C8 3.5484 no 2_765
H24 C9 2.7717 no 2_765
H24 C10 2.8969 no 2_765
H24 H9 2.6919 no 2_765
H24 H10 2.8976 no 2_765
H27 C13 3.4994 no 2_666
H27 C14 3.1551 no 2_666
H27 C15 3.0870 no 2_666
H27 C16 3.3589 no 2_666
H27 C28 3.3753 no 2_666
H27 H14 3.4967 no 2_666
H27 H15 3.4046 no 2_666
H27 H28 2.5040 no 2_666
H28 F21 3.0754 no 2_666
H28 O21 3.4947 no 2_666
H28 C14 3.5935 no .
H28 C14 3.5024 no 2_666
H28 C15 3.5868 no .
H28 C27 3.1381 no 2_666
H28 C28 3.3038 no 2_666
H28 H3 3.1019 no 2_666
H28 H4 3.0868 no 2_666
H28 H14 3.3118 no .
H28 H14 3.3649 no 2_666
H28 H15 3.3047 no .
H28 H27 2.5040 no 2_666
H28 H28 2.8298 no 2_666
H29 F1 2.8528 no 1_455
H29 F21 2.5704 no 2_666
H29 F23 3.2095 no 2_666
H29 C39 3.4908 no 2_666
H29 H4 2.7969 no 2_666
H29 H15 3.0625 no .
H30 F1 3.5762 no 2_666
H30 F22 3.2737 no 1_455
H30 F23 2.4192 no 1_455
H30 C36 3.5804 no 2_665
H30 C39 3.3457 no 1_455
H30 H36 2.6591 no 2_665
H31 F22 3.4263 no 1_455
H31 C8 3.4119 no 2_665
H31 H7 3.5610 no 2_665
H31 H8 2.6448 no 2_665
H31 H17 3.2128 no 1_545
H31 H36 3.1969 no 2_665
H32A C32 3.3080 no 2_665
H32A H7 3.5146 no 2_665
H32A H32A 2.3587 no 2_665
H32A H32B 3.5878 no 2_665
H32B C35 3.5288 no 2_665
H32B C36 3.0781 no 2_665
H32B C37 3.2088 no 2_665
H32B H7 2.9283 no 2_665
H32B H32A 3.5878 no 2_665
H32B H36 3.2194 no 2_665
H32B H37 3.4339 no 2_665
H32C O2 2.7514 no 1_545
H32C C7 3.3337 no 2_665
H32C H7 2.4936 no 2_665
H32C H8 3.5129 no 2_665
H32C H12A 3.4586 no 2_665
H32C H12C 3.4320 no 2_665
H34 O2 2.6859 no 1_545
H34 C1 3.5951 no 1_545
H34 C10 3.2416 no 1_545
H34 C11 3.4632 no 1_545
H34 C12 3.4443 no 2_665
H34 H10 3.1053 no 1_545
H34 H11 3.4926 no 1_545
H34 H12A 3.3562 no 2_665
H34 H12B 3.4054 no 2_665
H34 H12C 3.0120 no 2_665
H35 F2 2.8626 no 2_765
H35 O22 3.3954 no 2_665
H35 C10 3.4103 no 1_545
H35 H9 3.3667 no 1_545
H35 H10 2.9641 no 1_545
H35 H11 3.5689 no 2_765
H35 H12B 3.5158 no 2_665
H35 H12C 3.2852 no 2_665
H35 H14 3.1335 no 2_665
H35 H15 3.5155 no 2_665
H36 F2 3.3899 no 2_765
H36 F23 3.4427 no 2_765
H36 C30 2.9227 no 2_665
H36 C31 3.2052 no 2_665
H36 H30 2.6591 no 2_665
H36 H31 3.1969 no 2_665
H36 H32B 3.2194 no 2_665
H37 C7 3.2660 no .
H37 H7 2.9354 no .
H37 H32B 3.4339 no 2_665
H37 H37 3.3685 no 2_765
H37 H38 3.3440 no 2_765
H38 S1 3.3302 no .
H38 H37 3.3440 no 2_765

loop_
_geom_torsion_atom_site_label_1
_geom_torsion_atom_site_label_2
_geom_torsion_atom_site_label_3
_geom_torsion_atom_site_label_4
_geom_torsion
_geom_torsion_publ_flag
C2 S1 C6 C7 -89.8(4) no
C2 S1 C6 C11 91.6(4) no
C6 S1 C2 C1 -54.0(4) no
C6 S1 C2 C3 -170.7(4) no
C6 S1 C2 C12 66.1(4) no
C22 S21 C26 C27 -94.9(4) no
C22 S21 C26 C31 89.2(5) no
C26 S21 C22 C21 48.2(4) no
C26 S21 C22 C23 165.9(4) no
C26 S21 C22 C32 -73.8(4) no
C1 O1 C5 C4 -7.6(7) no
C1 O1 C5 C19 171.4(4) no
C5 O1 C1 O2 168.8(4) no
C5 O1 C1 C2 -15.0(6) no
C21 O21 C25 C24 10.2(9) no
C21 O21 C25 C39 -172.7(4) no
C25 O21 C21 O22 -170.5(5) no
C25 O21 C21 C22 13.6(7) no
O1 C1 C2 S1 -70.1(5) no
O1 C1 C2 C3 42.6(6) no
O1 C1 C2 C12 169.9(4) no
O2 C1 C2 S1 105.7(5) no
O2 C1 C2 C3 -141.6(5) no
O2 C1 C2 C12 -14.3(7) no
S1 C2 C3 C4 65.6(5) no
S1 C2 C3 C13 -169.0(4) no
C1 C2 C3 C4 -47.5(5) no
C1 C2 C3 C13 77.9(6) no
C12 C2 C3 C4 -173.2(4) no
C12 C2 C3 C13 -47.9(6) no
C2 C3 C4 C5 29.4(6) no
C2 C3 C13 C14 97.2(5) no
C2 C3 C13 C18 -83.0(6) no
C4 C3 C13 C14 -138.8(5) no
C4 C3 C13 C18 41.0(6) no
C13 C3 C4 C5 -96.9(6) no
C3 C4 C5 O1 -1.4(8) no
C3 C4 C5 C19 179.8(4) no
O1 C5 C19 F1 -178.6(4) no
O1 C5 C19 F2 -57.5(6) no
O1 C5 C19 F3 60.3(6) no
C4 C5 C19 F1 0.4(8) no
C4 C5 C19 F2 121.4(6) no
C4 C5 C19 F3 -120.7(6) no
S1 C6 C7 C8 179.0(3) no
S1 C6 C11 C10 -179.4(3) no
C7 C6 C11 C10 2.0(7) no
C11 C6 C7 C8 -2.4(7) no
C6 C7 C8 C9 1.4(9) no
C7 C8 C9 C10 -0.1(10) no
C8 C9 C10 C11 -0.3(9) no
C9 C10 C11 C6 -0.7(9) no
C3 C13 C14 C15 179.4(4) no
C3 C13 C18 C17 -179.2(4) no
C14 C13 C18 C17 0.6(7) no
C18 C13 C14 C15 -0.4(7) no
C13 C14 C15 C16 -1.0(8) no
C14 C15 C16 C17 2.2(8) no
C15 C16 C17 C18 -1.9(9) no
C16 C17 C18 C13 0.6(9) no
O21 C21 C22 S21 71.7(6) no
O21 C21 C22 C23 -41.7(6) no
O21 C21 C22 C32 -166.8(4) no
O22 C21 C22 S21 -103.8(6) no
O22 C21 C22 C23 142.7(5) no
O22 C21 C22 C32 17.7(8) no
S21 C22 C23 C24 -68.5(5) no
S21 C22 C23 C33 167.1(4) no
C21 C22 C23 C24 46.0(5) no
C21 C22 C23 C33 -78.4(6) no
C32 C22 C23 C24 171.3(5) no
C32 C22 C23 C33 46.9(7) no
C22 C23 C24 C25 -27.0(7) no
C22 C23 C33 C34 -98.8(6) no
C22 C23 C33 C38 82.3(7) no
C24 C23 C33 C34 138.5(5) no
C24 C23 C33 C38 -40.4(6) no
C33 C23 C24 C25 99.0(6) no
C23 C24 C25 O21 -1.5(10) no
C23 C24 C25 C39 -178.1(5) no
O21 C25 C39 F21 65.5(9) no
O21 C25 C39 F22 -174.8(6) no
O21 C25 C39 F23 -52.9(8) no
C24 C25 C39 F21 -117.4(8) no
C24 C25 C39 F22 2.3(12) no
C24 C25 C39 F23 124.2(8) no
S21 C26 C27 C28 -179.8(4) no
S21 C26 C31 C30 -179.9(4) no
C27 C26 C31 C30 4.2(9) no
C31 C26 C27 C28 -3.8(8) no
C26 C27 C28 C29 1.0(9) no
C27 C28 C29 C30 1.3(10) no
C28 C29 C30 C31 -0.8(11) no
C29 C30 C31 C26 -2.0(11) no
C23 C33 C34 C35 -177.4(4) no
C23 C33 C38 C37 177.2(4) no
C34 C33 C38 C37 -1.7(8) no
C38 C33 C34 C35 1.6(8) no
C33 C34 C35 C36 -0.8(9) no
C34 C35 C36 C37 0.2(10) no
C35 C36 C37 C38 -0.4(10) no
C36 C37 C38 C33 1.2(9) no
